data_2225684
loop_
_publ_author_name
'Bujdo\<sov\'a, Zuzana'
'Kuch\'ar, Juraj'
'Gy\"oryov\'a, Katar\'ina'

_publ_section_title
;
 Diaquabis(5-bromo-2-hydroxybenzoato)bis(<i>N</i>-methylnicotinamide)zinc(II)
;
_journal_coeditor_code RZ2423
_journal_issue 4
_journal_name_full 'Acta Crystallographica Section E'
_journal_page_first m394
_journal_page_last m395
_journal_paper_doi 10.1107/S1600536810008834
_journal_volume 66
_journal_year 2010
_chemical_formula_iupac '[Zn (C7 H4 Br O3)2 (C7 H8 N2 O)2 (H2 O)2]'
_chemical_formula_moiety 'C28 H28 Br2 N4 O10 Zn'
_chemical_formula_sum 'C28 H28 Br2 N4 O10 Zn'
_chemical_formula_weight 805.73
_chemical_name_systematic
;
Diaquabis(5-bromo-2-hydroxybenzoato)bis(<i>N</i>-methylnicotinamide)zinc(II)
;
_space_group_IT_number 2
_symmetry_cell_setting triclinic
_symmetry_space_group_name_Hall '-P 1'
_symmetry_space_group_name_H-M 'P -1'
_atom_sites_solution_hydrogens geom
_atom_sites_solution_primary direct
_atom_sites_solution_secondary difmap
_audit_creation_method SHELXL-97
_cell_angle_alpha 66.800(3)
_cell_angle_beta 74.334(2)
_cell_angle_gamma 80.743(2)
_cell_formula_units_Z 1
_cell_length_a 8.1600(2)
_cell_length_b 10.1122(3)
_cell_length_c 10.4291(3)
_cell_measurement_reflns_used 19248
_cell_measurement_temperature 290(2)
_cell_measurement_theta_max 29.6215
_cell_measurement_theta_min 2.9795
_cell_volume 760.15(4)
_computing_cell_refinement
;
<i>CrysAlis Pro</i> (Oxford Diffraction, 2009)
;
_computing_data_collection
;
<i>CrysAlis Pro</i> (Oxford Diffraction, 2009)
;
_computing_data_reduction
;
<i>CrysAlis Pro</i> (Oxford Diffraction, 2009)
;
_computing_molecular_graphics 'DIAMOND (Crystal Impact, 2007)'
_computing_publication_material 'SHELXL97 (Sheldrick, 2008)'
_computing_structure_refinement 'SHELXL97 (Sheldrick, 2008)'
_computing_structure_solution 'SHELXS97 (Sheldrick, 2008)'
_diffrn_ambient_temperature 290(2)
_diffrn_detector_area_resol_mean 8.3438
_diffrn_measured_fraction_theta_full 0.999
_diffrn_measured_fraction_theta_max 0.999
_diffrn_measurement_device_type 'Oxford Diffraction Xcalibur Sapphire2 diffractometer'
_diffrn_measurement_method '\w scans'
_diffrn_radiation_monochromator graphite
_diffrn_radiation_source 'Enhance (Mo) X-ray Source'
_diffrn_radiation_type MoK\a
_diffrn_radiation_wavelength 0.71073
_diffrn_reflns_av_R_equivalents 0.0240
_diffrn_reflns_av_sigmaI/netI 0.0138
_diffrn_reflns_limit_h_max 10
_diffrn_reflns_limit_h_min -10
_diffrn_reflns_limit_k_max 12
_diffrn_reflns_limit_k_min -12
_diffrn_reflns_limit_l_max 13
_diffrn_reflns_limit_l_min -13
_diffrn_reflns_number 32240
_diffrn_reflns_theta_full 26.50
_diffrn_reflns_theta_max 26.50
_diffrn_reflns_theta_min 2.99
_exptl_absorpt_coefficient_mu 3.500
_exptl_absorpt_correction_T_max 0.484
_exptl_absorpt_correction_T_min 0.289
_exptl_absorpt_correction_type numerical
_exptl_absorpt_process_details
;
[Clark & Reid (1995) in <i>CrysAlis Pro</i> (Oxford Diffraction,
2009)]
;
_exptl_crystal_colour colourless
_exptl_crystal_density_diffrn 1.760
_exptl_crystal_density_method 'not measured'
_exptl_crystal_description prism
_exptl_crystal_F_000 404
_exptl_crystal_size_max 0.5651
_exptl_crystal_size_mid 0.3025
_exptl_crystal_size_min 0.2600
_refine_diff_density_max 0.496
_refine_diff_density_min -0.490
_refine_ls_extinction_method none
_refine_ls_goodness_of_fit_ref 1.146
_refine_ls_hydrogen_treatment constr
_refine_ls_matrix_type full
_refine_ls_number_parameters 195
_refine_ls_number_reflns 3153
_refine_ls_number_restraints 0
_refine_ls_restrained_S_all 1.146
_refine_ls_R_factor_all 0.0270
_refine_ls_R_factor_gt 0.0221
_refine_ls_shift/su_max 0.000
_refine_ls_shift/su_mean 0.000
_refine_ls_structure_factor_coef Fsqd
_refine_ls_weighting_details 'calc w=1/[\s^2^(Fo^2^)+(0.0404P)^2^+0.0000P] where P=(Fo^2^+2Fc^2^)/3'
_refine_ls_weighting_scheme calc
_refine_ls_wR_factor_gt 0.0636
_refine_ls_wR_factor_ref 0.0644
_reflns_number_gt 2686
_reflns_number_total 3153
_reflns_threshold_expression I>2sigma(I)
_cod_data_source_file rz2423.cif
_cod_data_source_block I
_cod_database_code 2225684
_cod_database_fobs_code 2225684

loop_
_symmetry_equiv_pos_as_xyz
'x, y, z'
'-x, -y, -z'

loop_
_atom_site_type_symbol
_atom_site_label
_atom_site_fract_x
_atom_site_fract_y
_atom_site_fract_z
_atom_site_U_iso_or_equiv
_atom_site_adp_type
_atom_site_calc_flag
_atom_site_refinement_flags
_atom_site_occupancy
_atom_site_disorder_assembly
_atom_site_disorder_group
Zn Zn1 0.5000 0.0000 0.0000 0.02312(9) Uani d S 1 . .
O O1 0.67676(14) -0.02707(13) -0.17587(12) 0.0305(3) Uani d . 1 . .
O O2 0.5864(2) 0.14251(15) -0.36177(15) 0.0493(4) Uani d . 1 . .
O O3 0.6562(2) 0.11216(16) -0.60156(15) 0.0550(4) Uani d . 1 . .
H H1O3 0.6075 0.1466 -0.5409 0.083 Uiso calc R 1 . .
C C1 0.6699(2) 0.02704(19) -0.30545(19) 0.0299(4) Uani d . 1 . .
C C2 0.7659(2) -0.05359(18) -0.40050(18) 0.0270(4) Uani d . 1 . .
C C3 0.7497(2) -0.00760(19) -0.54230(19) 0.0348(4) Uani d . 1 . .
C C4 0.8343(3) -0.0873(2) -0.6265(2) 0.0425(5) Uani d . 1 . .
H H4 0.8233 -0.0574 -0.7204 0.051 Uiso calc R 1 . .
C C5 0.9340(3) -0.2099(2) -0.5713(2) 0.0403(5) Uani d . 1 . .
H H5 0.9899 -0.2629 -0.6276 0.048 Uiso calc R 1 . .
C C6 0.9505(2) -0.25379(19) -0.43114(19) 0.0319(4) Uani d . 1 . .
C C7 0.8667(2) -0.17721(18) -0.34631(18) 0.0295(4) Uani d . 1 . .
H H7 0.8777 -0.2085 -0.2522 0.035 Uiso calc R 1 . .
Br Br1 1.08861(3) -0.42202(2) -0.35493(2) 0.05222(9) Uani d . 1 . .
N N1 0.66055(11) 0.14385(9) 0.01039(9) 0.0245(3) Uani d . 1 . .
N N2 0.48397(11) 0.41145(9) 0.24800(9) 0.0384(4) Uani d . 1 . .
H H1N2 0.4560 0.3237 0.2876 0.046 Uiso d R 1 . .
C C8 0.82847(11) 0.13682(9) -0.04349(9) 0.0302(4) Uani d . 1 . .
H H8 0.8741 0.0682 -0.0843 0.036 Uiso calc R 1 . .
C C9 0.9368(2) 0.2262(2) -0.0414(2) 0.0373(4) Uani d . 1 . .
H H9 1.0533 0.2178 -0.0794 0.045 Uiso calc R 1 . .
C C10 0.8694(2) 0.32926(19) 0.0186(2) 0.0352(4) Uani d . 1 . .
H H10 0.9399 0.3919 0.0205 0.042 Uiso calc R 1 . .
C C11 0.6960(2) 0.33753(16) 0.07550(17) 0.0250(3) Uani d . 1 . .
C C12 0.5966(2) 0.24263(16) 0.06900(17) 0.0241(3) Uani d . 1 . .
H H12 0.4799 0.2479 0.1072 0.029 Uiso calc R 1 . .
C C13 0.6211(2) 0.44766(17) 0.14122(19) 0.0282(4) Uani d . 1 . .
C C14 0.39754(10) 0.50534(8) 0.32554(9) 0.0531(6) Uani d . 1 . .
H H14C 0.2890 0.4692 0.3828 0.080 Uiso calc R 1 . .
H H14A 0.3809 0.6011 0.2583 0.080 Uiso calc R 1 . .
H H14B 0.4660 0.5074 0.3864 0.080 Uiso calc R 1 . .
O O4 0.68500(13) 0.56491(9) 0.09551(11) 0.0373(3) Uani d . 1 . .
O O5 0.63493(12) -0.17592(8) 0.13428(10) 0.0300(3) Uani d . 1 . .
H H2O5 0.5760 -0.1834 0.2138 0.045 Uiso d R 1 . .
H H1O5 0.6509 -0.2531 0.1229 0.045 Uiso d R 1 . .

loop_
_atom_site_aniso_label
_atom_site_aniso_U_11
_atom_site_aniso_U_22
_atom_site_aniso_U_33
_atom_site_aniso_U_12
_atom_site_aniso_U_13
_atom_site_aniso_U_23
Zn1 0.02369(15) 0.02253(14) 0.02842(16) -0.00151(10) -0.00284(11) -0.01690(11)
O1 0.0301(6) 0.0377(7) 0.0285(7) -0.0004(5) -0.0009(5) -0.0214(6)
O2 0.0659(10) 0.0349(7) 0.0386(8) 0.0174(7) -0.0051(7) -0.0168(6)
O3 0.0737(11) 0.0479(9) 0.0376(9) 0.0209(8) -0.0187(8) -0.0152(7)
C1 0.0294(9) 0.0296(9) 0.0322(10) -0.0047(7) 0.0013(7) -0.0175(8)
C2 0.0290(9) 0.0285(9) 0.0242(9) -0.0033(7) 0.0008(7) -0.0143(7)
C3 0.0416(11) 0.0330(10) 0.0272(9) -0.0004(8) -0.0060(8) -0.0102(8)
C4 0.0580(13) 0.0465(12) 0.0239(10) 0.0003(10) -0.0069(9) -0.0170(9)
C5 0.0489(12) 0.0433(11) 0.0322(10) -0.0008(9) 0.0002(9) -0.0246(9)
C6 0.0315(10) 0.0310(9) 0.0344(10) 0.0009(7) -0.0031(8) -0.0172(8)
C7 0.0321(9) 0.0342(9) 0.0247(9) -0.0028(7) -0.0033(7) -0.0152(7)
Br1 0.05614(16) 0.04580(14) 0.05557(16) 0.01938(10) -0.01506(11) -0.02663(11)
N1 0.0260(7) 0.0214(7) 0.0303(8) -0.0008(5) -0.0066(6) -0.0140(6)
N2 0.0486(10) 0.0283(8) 0.0416(10) -0.0049(7) -0.0014(8) -0.0213(7)
C8 0.0287(9) 0.0277(9) 0.0376(10) 0.0011(7) -0.0036(7) -0.0192(8)
C9 0.0248(9) 0.0371(10) 0.0539(12) -0.0040(8) -0.0013(8) -0.0249(9)
C10 0.0346(10) 0.0300(9) 0.0462(11) -0.0087(7) -0.0085(8) -0.0173(8)
C11 0.0327(9) 0.0181(8) 0.0272(9) -0.0012(6) -0.0100(7) -0.0097(7)
C12 0.0262(8) 0.0215(8) 0.0273(9) 0.0006(6) -0.0069(7) -0.0122(7)
C13 0.0331(9) 0.0229(8) 0.0359(10) 0.0034(7) -0.0163(7) -0.0151(7)
C14 0.0612(15) 0.0488(13) 0.0547(14) -0.0050(11) 0.0057(11) -0.0365(11)
O4 0.0450(8) 0.0217(6) 0.0504(8) -0.0032(5) -0.0097(6) -0.0191(6)
O5 0.0316(7) 0.0239(6) 0.0381(7) 0.0014(5) -0.0059(5) -0.0175(5)

loop_
_atom_type_symbol
_atom_type_description
_atom_type_scat_dispersion_real
_atom_type_scat_dispersion_imag
_atom_type_scat_source
C C 0.0033 0.0016 'International Tables Vol C Tables 4.2.6.8 and 6.1.1.4'
H H 0.0000 0.0000 'International Tables Vol C Tables 4.2.6.8 and 6.1.1.4'
N N 0.0061 0.0033 'International Tables Vol C Tables 4.2.6.8 and 6.1.1.4'
O O 0.0106 0.0060 'International Tables Vol C Tables 4.2.6.8 and 6.1.1.4'
Zn Zn 0.2839 1.4301 'International Tables Vol C Tables 4.2.6.8 and 6.1.1.4'
Br Br -0.2901 2.4595 'International Tables Vol C Tables 4.2.6.8 and 6.1.1.4'

loop_
_geom_angle_atom_site_label_1
_geom_angle_atom_site_label_2
_geom_angle_atom_site_label_3
_geom_angle_site_symmetry_1
_geom_angle_site_symmetry_3
_geom_angle
_geom_angle_publ_flag
O1 Zn1 O1 2_655 . 180.00(8) ?
O1 Zn1 O5 2_655 . 92.30(4) ?
O1 Zn1 O5 . . 87.70(4) ?
O1 Zn1 O5 2_655 2_655 87.70(4) ?
O1 Zn1 O5 . 2_655 92.30(4) ?
O5 Zn1 O5 . 2_655 180.00(10) ?
O1 Zn1 N1 2_655 2_655 91.23(4) ?
O1 Zn1 N1 . 2_655 88.77(4) ?
O5 Zn1 N1 . 2_655 91.78(3) ?
O5 Zn1 N1 2_655 2_655 88.22(3) ?
O1 Zn1 N1 2_655 . 88.77(4) ?
O1 Zn1 N1 . . 91.23(4) ?
O5 Zn1 N1 . . 88.22(4) ?
O5 Zn1 N1 2_655 . 91.78(3) ?
N1 Zn1 N1 2_655 . 180.00(4) ?
C1 O1 Zn1 . . 128.42(11) ?
C3 O3 H1O3 . . 109.5 ?
O1 C1 O2 . . 125.03(16) ?
O1 C1 C2 . . 117.54(15) ?
O2 C1 C2 . . 117.42(16) ?
C7 C2 C3 . . 119.42(15) ?
C7 C2 C1 . . 119.96(15) ?
C3 C2 C1 . . 120.57(16) ?
O3 C3 C4 . . 118.17(17) ?
O3 C3 C2 . . 122.26(16) ?
C4 C3 C2 . . 119.57(17) ?
C5 C4 C3 . . 120.41(18) ?
C5 C4 H4 . . 119.8 ?
C3 C4 H4 . . 119.8 ?
C4 C5 C6 . . 119.57(17) ?
C4 C5 H5 . . 120.2 ?
C6 C5 H5 . . 120.2 ?
C7 C6 C5 . . 120.74(17) ?
C7 C6 Br1 . . 119.51(14) ?
C5 C6 Br1 . . 119.74(14) ?
C6 C7 C2 . . 120.28(16) ?
C6 C7 H7 . . 119.9 ?
C2 C7 H7 . . 119.9 ?
C8 N1 C12 . . 117.96(11) ?
C8 N1 Zn1 . . 120.28(7) ?
C12 N1 Zn1 . . 121.77(9) ?
C13 N2 C14 . . 122.98(11) ?
C13 N2 H1N2 . . 120.1 ?
C14 N2 H1N2 . . 115.5 ?
N1 C8 C9 . . 122.98(11) ?
N1 C8 H8 . . 118.5 ?
C9 C8 H8 . . 118.5 ?
C8 C9 C10 . . 118.76(15) ?
C8 C9 H9 . . 120.6 ?
C10 C9 H9 . . 120.6 ?
C11 C10 C9 . . 118.99(16) ?
C11 C10 H10 . . 120.5 ?
C9 C10 H10 . . 120.5 ?
C10 C11 C12 . . 118.22(15) ?
C10 C11 C13 . . 119.77(15) ?
C12 C11 C13 . . 122.01(15) ?
N1 C12 C11 . . 123.07(14) ?
N1 C12 H12 . . 118.5 ?
C11 C12 H12 . . 118.5 ?
O4 C13 N2 . . 123.41(16) ?
O4 C13 C11 . . 120.51(15) ?
N2 C13 C11 . . 116.08(15) ?
N2 C14 H14C . . 109.5 ?
N2 C14 H14A . . 109.5 ?
H14C C14 H14A . . 109.5 ?
N2 C14 H14B . . 109.5 ?
H14C C14 H14B . . 109.5 ?
H14A C14 H14B . . 109.5 ?
Zn1 O5 H2O5 . . 100.9 ?
Zn1 O5 H1O5 . . 119.2 ?
H2O5 O5 H1O5 . . 111.8 ?

loop_
_geom_bond_atom_site_label_1
_geom_bond_atom_site_label_2
_geom_bond_site_symmetry_2
_geom_bond_distance
_geom_bond_publ_flag
Zn1 O1 2_655 2.0879(11) ?
Zn1 O1 . 2.0879(11) ?
Zn1 O5 . 2.1396(9) ?
Zn1 O5 2_655 2.1396(9) ?
Zn1 N1 2_655 2.1583(9) ?
Zn1 N1 . 2.1583(9) ?
O1 C1 . 1.256(2) ?
O2 C1 . 1.262(2) ?
O3 C3 . 1.341(2) ?
O3 H1O3 . 0.8200 ?
C1 C2 . 1.508(2) ?
C2 C7 . 1.386(2) ?
C2 C3 . 1.402(3) ?
C3 C4 . 1.396(2) ?
C4 C5 . 1.377(3) ?
C4 H4 . 0.9300 ?
C5 C6 . 1.389(3) ?
C5 H5 . 0.9300 ?
C6 C7 . 1.376(2) ?
C6 Br1 . 1.8968(18) ?
C7 H7 . 0.9300 ?
N1 C8 . 1.3352(13) ?
N1 C12 . 1.3359(17) ?
N2 C13 . 1.328(2) ?
N2 C14 . 1.4609(13) ?
N2 H1N2 . 0.8578 ?
C8 C9 . 1.372(2) ?
C8 H8 . 0.9300 ?
C9 C10 . 1.387(2) ?
C9 H9 . 0.9300 ?
C10 C11 . 1.382(2) ?
C10 H10 . 0.9300 ?
C11 C12 . 1.384(2) ?
C11 C13 . 1.497(2) ?
C12 H12 . 0.9300 ?
C13 O4 . 1.235(2) ?
C14 H14C . 0.9600 ?
C14 H14A . 0.9600 ?
C14 H14B . 0.9600 ?
O5 H2O5 . 0.8196 ?
O5 H1O5 . 0.8197 ?

loop_
_geom_hbond_atom_site_label_D
_geom_hbond_atom_site_label_H
_geom_hbond_atom_site_label_A
_geom_hbond_site_symmetry_A
_geom_hbond_distance_DH
_geom_hbond_distance_HA
_geom_hbond_distance_DA
_geom_hbond_angle_DHA
O3 H1O3 O2 . 0.82 1.81 2.540(2) 146.8
N2 H1N2 O3 1_556 0.86 2.55 3.1109(19) 123.4
O5 H2O5 O2 2_655 0.82 1.88 2.6694(18) 161.7
O5 H1O5 O4 1_545 0.82 1.94 2.7568(13) 179.1

loop_
_geom_torsion_atom_site_label_1
_geom_torsion_atom_site_label_2
_geom_torsion_atom_site_label_3
_geom_torsion_atom_site_label_4
_geom_torsion_site_symmetry_1
_geom_torsion_site_symmetry_2
_geom_torsion_site_symmetry_3
_geom_torsion_site_symmetry_4
_geom_torsion
_geom_torsion_publ_flag
O5 Zn1 O1 C1 . . . . 167.76(16) ?
O5 Zn1 O1 C1 2_655 . . . -12.24(16) ?
N1 Zn1 O1 C1 2_655 . . . 75.93(14) ?
N1 Zn1 O1 C1 . . . . -104.07(14) ?
Zn1 O1 C1 O2 . . . . 24.7(3) ?
Zn1 O1 C1 C2 . . . . -153.98(11) ?
O1 C1 C2 C7 . . . . -4.4(2) ?
O2 C1 C2 C7 . . . . 176.77(16) ?
O1 C1 C2 C3 . . . . 173.34(16) ?
O2 C1 C2 C3 . . . . -5.5(3) ?
C7 C2 C3 O3 . . . . -178.98(17) ?
C1 C2 C3 O3 . . . . 3.3(3) ?
C7 C2 C3 C4 . . . . 0.4(3) ?
C1 C2 C3 C4 . . . . -177.40(16) ?
O3 C3 C4 C5 . . . . 179.01(19) ?
C2 C3 C4 C5 . . . . -0.4(3) ?
C3 C4 C5 C6 . . . . -0.2(3) ?
C4 C5 C6 C7 . . . . 0.8(3) ?
C4 C5 C6 Br1 . . . . -179.66(15) ?
C5 C6 C7 C2 . . . . -0.8(3) ?
Br1 C6 C7 C2 . . . . 179.66(13) ?
C3 C2 C7 C6 . . . . 0.2(3) ?
C1 C2 C7 C6 . . . . 178.00(16) ?
O1 Zn1 N1 C8 2_655 . . . 155.74(8) ?
O1 Zn1 N1 C8 . . . . -24.26(8) ?
O5 Zn1 N1 C8 . . . . 63.39(8) ?
O5 Zn1 N1 C8 2_655 . . . -116.61(8) ?
O1 Zn1 N1 C12 2_655 . . . -24.81(11) ?
O1 Zn1 N1 C12 . . . . 155.19(11) ?
O5 Zn1 N1 C12 . . . . -117.16(10) ?
O5 Zn1 N1 C12 2_655 . . . 62.84(10) ?
C12 N1 C8 C9 . . . . -0.15(17) ?
Zn1 N1 C8 C9 . . . . 179.32(11) ?
N1 C8 C9 C10 . . . . -0.4(2) ?
C8 C9 C10 C11 . . . . 0.7(3) ?
C9 C10 C11 C12 . . . . -0.5(3) ?
C9 C10 C11 C13 . . . . 179.74(17) ?
C8 N1 C12 C11 . . . . 0.3(2) ?
Zn1 N1 C12 C11 . . . . -179.13(12) ?
C10 C11 C12 N1 . . . . 0.0(2) ?
C13 C11 C12 N1 . . . . 179.73(14) ?
C14 N2 C13 O4 . . . . -2.0(2) ?
C14 N2 C13 C11 . . . . 178.73(11) ?
C10 C11 C13 O4 . . . . 31.6(2) ?
C12 C11 C13 O4 . . . . -148.18(17) ?
C10 C11 C13 N2 . . . . -149.10(16) ?
C12 C11 C13 N2 . . . . 31.1(2) ?
